data_2238615
loop_
_publ_author_name
'Fan, Mengchan'
'Yao, Zhenguo'
'Li, Chen'
'Fu, Zhiyong'

_publ_section_title
;
 1-(3-Carboxylatophenyl)-4,4'-bipyridin-1-ium dihydrate
;
_journal_coeditor_code FJ2640
_journal_issue 10
_journal_name_full 'Acta Crystallographica Section E'
_journal_page_first o1503
_journal_paper_doi 10.1107/S1600536813024197
_journal_volume 69
_journal_year 2013
_chemical_formula_iupac 'C17 H12 N2 O2, 2H2 O'
_chemical_formula_moiety 'C17 H12 N2 O2, 2(H2 O)'
_chemical_formula_sum 'C17 H16 N2 O4'
_chemical_formula_weight 312.32
_chemical_name_systematic
;
1-(3-Carboxylatophenyl)-4,4'-bipyridin-1-ium dihydrate
;
_space_group_crystal_system triclinic
_space_group_IT_number 2
_space_group_name_Hall '-P 1'
_space_group_name_H-M_alt 'P -1'
_symmetry_space_group_name_Hall '-P 1'
_symmetry_space_group_name_H-M 'P -1'
_atom_sites_solution_hydrogens geom
_audit_creation_method SHELXL-2013
_cell_angle_alpha 81.36(3)
_cell_angle_beta 73.13(3)
_cell_angle_gamma 74.64(3)
_cell_formula_units_Z 2
_cell_length_a 7.8700(16)
_cell_length_b 10.090(2)
_cell_length_c 10.250(2)
_cell_measurement_reflns_used 6136
_cell_measurement_temperature 298(2)
_cell_measurement_theta_max 25.348
_cell_measurement_theta_min 3.006
_cell_volume 748.7(3)
_computing_cell_refinement 'SAINT (Bruker, 2001)'
_computing_data_collection 'SMART (Bruker, 2001)'
_computing_data_reduction 'SAINT (Bruker, 2001)'
_computing_molecular_graphics 'SHELXTL (Sheldrick, 2008)'
_computing_publication_material 'SHELXTL (Sheldrick, 2008)'
_computing_structure_refinement 'SHELXL2013 (Sheldrick, 2008)'
_computing_structure_solution 'SHELXS2013 (Sheldrick, 2008)'
_diffrn_ambient_temperature 298(2)
_diffrn_measured_fraction_theta_full 0.997
_diffrn_measured_fraction_theta_max 0.997
_diffrn_measurement_device_type 'Bruker SMART CCD'
_diffrn_measurement_method '\w scans'
_diffrn_radiation_type MoK\a
_diffrn_radiation_wavelength 0.71073
_diffrn_reflns_av_R_equivalents 0.0144
_diffrn_reflns_limit_h_max 9
_diffrn_reflns_limit_h_min -9
_diffrn_reflns_limit_k_max 12
_diffrn_reflns_limit_k_min -12
_diffrn_reflns_limit_l_max 12
_diffrn_reflns_limit_l_min -12
_diffrn_reflns_number 6136
_diffrn_reflns_theta_full 25.242
_diffrn_reflns_theta_max 25.348
_diffrn_reflns_theta_min 3.006
_exptl_absorpt_coefficient_mu 0.100
_exptl_absorpt_correction_T_max 0.993
_exptl_absorpt_correction_T_min 0.971
_exptl_absorpt_correction_type multi-scan
_exptl_absorpt_process_details '(SADABS; Bruker, 2001)'
_exptl_crystal_colour yellow
_exptl_crystal_density_diffrn 1.385
_exptl_crystal_description block
_exptl_crystal_F_000 328
_exptl_crystal_size_max 0.13
_exptl_crystal_size_mid 0.12
_exptl_crystal_size_min 0.12
_refine_diff_density_max 0.259
_refine_diff_density_min -0.293
_refine_ls_extinction_method none
_refine_ls_goodness_of_fit_ref 1.183
_refine_ls_hydrogen_treatment mixed
_refine_ls_matrix_type full
_refine_ls_number_parameters 221
_refine_ls_number_reflns 2741
_refine_ls_number_restraints 4
_refine_ls_restrained_S_all 1.185
_refine_ls_R_factor_all 0.0548
_refine_ls_R_factor_gt 0.0415
_refine_ls_shift/su_max 0.000
_refine_ls_shift/su_mean 0.000
_refine_ls_structure_factor_coef Fsqd
_refine_ls_weighting_details 'w=1/[\s^2^(Fo^2^)+(0.1108P)^2^+0.0207P] where P=(Fo^2^+2Fc^2^)/3'
_refine_ls_weighting_scheme calc
_refine_ls_wR_factor_gt 0.1440
_refine_ls_wR_factor_ref 0.1723
_reflns_number_gt 2120
_reflns_number_total 2741
_reflns_threshold_expression I>2\s(I)
_cod_data_source_file fj2640.cif
_cod_data_source_block I
_cod_database_code 2238615

loop_
_space_group_symop_operation_xyz
'x, y, z'
'-x, -y, -z'

loop_
_atom_site_type_symbol
_atom_site_label
_atom_site_fract_x
_atom_site_fract_y
_atom_site_fract_z
_atom_site_U_iso_or_equiv
_atom_site_adp_type
_atom_site_calc_flag
_atom_site_occupancy
O O1 -0.30377(18) 0.27817(16) 0.65560(13) 0.0580(4) Uani d 1
O O2 -0.32509(18) 0.40158(14) 0.82326(13) 0.0604(4) Uani d 1
O O3 -0.2973(2) 0.5061(2) 1.05692(18) 0.0752(5) Uani d 1
H H1 -0.297(4) 0.472(3) 0.980(2) 0.113 Uiso d 1
H H2 -0.411(3) 0.549(3) 1.091(3) 0.113 Uiso d 1
O O4 -0.2512(2) 0.16627(17) 0.41923(14) 0.0644(4) Uani d 1
H H3 -0.255(4) 0.213(3) 0.487(2) 0.087 Uiso d 1
H H4 -0.177(4) 0.192(3) 0.348(2) 0.113(11) Uiso d 1
N N1 0.9650(2) -0.16420(18) -0.16937(16) 0.0582(5) Uani d 1
N N2 0.35792(18) 0.20963(14) 0.37683(13) 0.0390(4) Uani d 1
C C1 0.8954(3) -0.2281(2) -0.0513(2) 0.0700(7) Uani d 1
H H1A 0.9321 -0.3238 -0.0414 0.084 Uiso calc 1
C C2 0.7715(3) -0.1613(2) 0.0583(2) 0.0640(6) Uani d 1
H H2A 0.7263 -0.2118 0.1387 0.077 Uiso calc 1
C C3 0.9079(3) -0.0286(2) -0.1783(2) 0.0677(6) Uani d 1
H H3A 0.9535 0.0193 -0.2605 0.081 Uiso calc 1
C C4 0.7868(3) 0.0465(2) -0.0755(2) 0.0635(6) Uani d 1
H H4A 0.7529 0.1421 -0.0888 0.076 Uiso calc 1
C C5 0.7152(2) -0.01950(17) 0.04765(16) 0.0402(4) Uani d 1
C C6 0.5871(2) 0.05920(17) 0.16200(16) 0.0392(4) Uani d 1
C C7 0.4871(2) -0.00366(18) 0.27897(17) 0.0442(4) Uani d 1
H H7A 0.4963 -0.0981 0.2854 0.053 Uiso calc 1
C C8 0.3756(2) 0.07283(18) 0.38421(17) 0.0440(4) Uani d 1
H H8A 0.3111 0.0294 0.4621 0.053 Uiso calc 1
C C9 0.5631(3) 0.20167(19) 0.15781(18) 0.0501(5) Uani d 1
H H9A 0.6250 0.2481 0.0809 0.060 Uiso calc 1
C C10 0.4506(3) 0.27350(18) 0.26465(18) 0.0484(5) Uani d 1
H H10A 0.4375 0.3683 0.2602 0.058 Uiso calc 1
C C11 0.2450(2) 0.28855(17) 0.49151(16) 0.0388(4) Uani d 1
C C12 0.3181(2) 0.37361(19) 0.54246(18) 0.0469(5) Uani d 1
H H12A 0.4384 0.3802 0.5042 0.056 Uiso calc 1
C C13 0.2094(3) 0.4484(2) 0.65104(19) 0.0516(5) Uani d 1
H H13A 0.2568 0.5055 0.6871 0.062 Uiso calc 1
C C14 0.0297(3) 0.43901(19) 0.70679(18) 0.0469(4) Uani d 1
H H14A -0.0429 0.4906 0.7795 0.056 Uiso calc 1
C C15 0.0660(2) 0.27777(17) 0.54661(16) 0.0393(4) Uani d 1
H H15A 0.0194 0.2200 0.5108 0.047 Uiso calc 1
C C16 -0.0432(2) 0.35330(17) 0.65519(15) 0.0388(4) Uani d 1
C C17 -0.2405(2) 0.34373(17) 0.71527(16) 0.0413(4) Uani d 1

loop_
_atom_site_aniso_label
_atom_site_aniso_U_11
_atom_site_aniso_U_22
_atom_site_aniso_U_33
_atom_site_aniso_U_12
_atom_site_aniso_U_13
_atom_site_aniso_U_23
O1 0.0458(8) 0.0799(10) 0.0496(7) -0.0242(7) 0.0005(6) -0.0184(7)
O2 0.0515(8) 0.0625(9) 0.0572(8) -0.0111(7) 0.0101(6) -0.0272(7)
O3 0.0608(10) 0.0918(13) 0.0733(10) -0.0222(9) -0.0073(8) -0.0201(9)
O4 0.0642(10) 0.0820(11) 0.0501(8) -0.0358(8) 0.0032(7) -0.0173(7)
N1 0.0570(10) 0.0578(10) 0.0506(9) -0.0097(8) 0.0010(7) -0.0132(8)
N2 0.0331(7) 0.0408(8) 0.0408(7) -0.0077(6) -0.0065(6) -0.0044(6)
C1 0.0842(16) 0.0437(11) 0.0632(13) -0.0089(10) 0.0087(11) -0.0138(10)
C2 0.0801(15) 0.0448(11) 0.0489(11) -0.0109(10) 0.0079(10) -0.0045(9)
C3 0.0795(15) 0.0595(13) 0.0436(10) -0.0115(11) 0.0092(10) -0.0007(9)
C4 0.0781(14) 0.0440(10) 0.0470(11) -0.0038(9) 0.0059(9) -0.0017(9)
C5 0.0384(9) 0.0431(9) 0.0388(9) -0.0099(7) -0.0086(7) -0.0042(7)
C6 0.0371(9) 0.0402(9) 0.0388(9) -0.0085(7) -0.0085(7) -0.0023(7)
C7 0.0495(10) 0.0378(9) 0.0420(9) -0.0125(7) -0.0041(7) -0.0041(7)
C8 0.0431(9) 0.0430(9) 0.0417(9) -0.0132(7) -0.0028(7) -0.0013(7)
C9 0.0538(11) 0.0420(10) 0.0438(9) -0.0116(8) 0.0016(8) 0.0008(8)
C10 0.0528(11) 0.0362(9) 0.0472(10) -0.0093(8) -0.0011(8) -0.0024(8)
C11 0.0347(9) 0.0409(9) 0.0379(8) -0.0050(7) -0.0074(7) -0.0054(7)
C12 0.0367(9) 0.0502(10) 0.0546(10) -0.0110(8) -0.0101(8) -0.0090(8)
C13 0.0538(11) 0.0529(11) 0.0551(10) -0.0166(9) -0.0162(8) -0.0145(9)
C14 0.0494(10) 0.0452(10) 0.0434(9) -0.0077(8) -0.0076(7) -0.0109(8)
C15 0.0375(9) 0.0410(9) 0.0396(9) -0.0085(7) -0.0087(7) -0.0076(7)
C16 0.0389(9) 0.0378(8) 0.0361(8) -0.0048(7) -0.0077(7) -0.0036(7)
C17 0.0420(9) 0.0383(9) 0.0379(8) -0.0058(7) -0.0035(7) -0.0061(7)

loop_
_atom_type_symbol
_atom_type_description
_atom_type_scat_dispersion_real
_atom_type_scat_dispersion_imag
_atom_type_scat_source
C C 0.0033 0.0016 'International Tables Vol C Tables 4.2.6.8 and 6.1.1.4'
H H 0.0000 0.0000 'International Tables Vol C Tables 4.2.6.8 and 6.1.1.4'
N N 0.0061 0.0033 'International Tables Vol C Tables 4.2.6.8 and 6.1.1.4'
O O 0.0106 0.0060 'International Tables Vol C Tables 4.2.6.8 and 6.1.1.4'

loop_
_geom_angle_atom_site_label_1
_geom_angle_atom_site_label_2
_geom_angle_atom_site_label_3
_geom_angle
C3 N1 C1 115.64(17)
C8 N2 C10 119.98(15)
C8 N2 C11 120.41(14)
C10 N2 C11 119.57(14)
N1 C1 C2 123.91(19)
N1 C1 H1A 118.0
C2 C1 H1A 118.0
C5 C2 C1 119.65(17)
C5 C2 H2A 120.2
C1 C2 H2A 120.2
N1 C3 C4 124.66(18)
N1 C3 H3A 117.7
C4 C3 H3A 117.7
C3 C4 C5 119.83(18)
C3 C4 H4A 120.1
C5 C4 H4A 120.1
C4 C5 C2 116.29(17)
C4 C5 C6 121.07(16)
C2 C5 C6 122.63(15)
C9 C6 C7 116.72(16)
C9 C6 C5 120.71(15)
C7 C6 C5 122.56(15)
C8 C7 C6 120.38(16)
C8 C7 H7A 119.8
C6 C7 H7A 119.8
N2 C8 C7 121.04(15)
N2 C8 H8A 119.5
C7 C8 H8A 119.5
C10 C9 C6 120.85(16)
C10 C9 H9A 119.6
C6 C9 H9A 119.6
N2 C10 C9 121.01(16)
N2 C10 H10A 119.5
C9 C10 H10A 119.5
C12 C11 C15 121.54(16)
C12 C11 N2 119.25(15)
C15 C11 N2 119.20(15)
C13 C12 C11 118.75(16)
C13 C12 H12A 120.6
C11 C12 H12A 120.6
C12 C13 C14 120.29(17)
C12 C13 H13A 119.9
C14 C13 H13A 119.9
C13 C14 C16 120.73(17)
C13 C14 H14A 119.6
C16 C14 H14A 119.6
C16 C15 C11 119.65(16)
C16 C15 H15A 120.2
C11 C15 H15A 120.2
C15 C16 C14 119.05(16)
C15 C16 C17 120.11(15)
C14 C16 C17 120.83(16)
O1 C17 O2 125.33(17)
O1 C17 C16 117.90(15)
O2 C17 C16 116.75(16)
H3 O4 H4 108(3)
H2 O3 H1 105(3)

loop_
_geom_bond_atom_site_label_1
_geom_bond_atom_site_label_2
_geom_bond_distance
O1 C17 1.238(2)
O2 C17 1.253(2)
N1 C3 1.320(3)
N1 C1 1.322(3)
N2 C8 1.343(2)
N2 C10 1.345(2)
N2 C11 1.451(2)
C1 C2 1.382(3)
C1 H1A 0.9300
C2 C5 1.379(3)
C2 H2A 0.9300
C3 C4 1.367(3)
C3 H3A 0.9300
C4 C5 1.374(3)
C4 H4A 0.9300
C5 C6 1.480(2)
C6 C9 1.395(2)
C6 C7 1.396(2)
C7 C8 1.368(2)
C7 H7A 0.9300
C8 H8A 0.9300
C9 C10 1.358(3)
C9 H9A 0.9300
C10 H10A 0.9300
C11 C12 1.383(3)
C11 C15 1.384(2)
C12 C13 1.378(3)
C12 H12A 0.9300
C13 C14 1.386(3)
C13 H13A 0.9300
C14 C16 1.390(3)
C14 H14A 0.9300
C15 C16 1.382(2)
C15 H15A 0.9300
C16 C17 1.519(2)
O4 H3 0.891(17)
O4 H4 0.847(17)
O3 H2 0.880(18)
O3 H1 0.904(18)

loop_
_geom_hbond_atom_site_label_D
_geom_hbond_atom_site_label_H
_geom_hbond_atom_site_label_A
_geom_hbond_distance_DH
_geom_hbond_distance_HA
_geom_hbond_distance_DA
_geom_hbond_angle_DHA
O4 H3 O1 0.89(3) 1.84(2) 2.703(2) 163.82(3)
O3 H1 O2 0.91(2) 1.94(2) 2.843(3) 173.69(4)

loop_
_geom_torsion_atom_site_label_1
_geom_torsion_atom_site_label_2
_geom_torsion_atom_site_label_3
_geom_torsion_atom_site_label_4
_geom_torsion
C3 N1 C1 C2 -0.3(4)
N1 C1 C2 C5 -0.5(4)
C1 N1 C3 C4 0.7(4)
N1 C3 C4 C5 -0.2(4)
C3 C4 C5 C2 -0.6(3)
C3 C4 C5 C6 178.5(2)
C1 C2 C5 C4 0.9(3)
C1 C2 C5 C6 -178.2(2)
C4 C5 C6 C9 -12.6(3)
C2 C5 C6 C9 166.49(19)
C4 C5 C6 C7 168.32(19)
C2 C5 C6 C7 -12.6(3)
C9 C6 C7 C8 -1.6(3)
C5 C6 C7 C8 177.51(15)
C10 N2 C8 C7 0.0(3)
C11 N2 C8 C7 -177.48(15)
C6 C7 C8 N2 0.9(3)
C7 C6 C9 C10 1.5(3)
C5 C6 C9 C10 -177.65(16)
C8 N2 C10 C9 -0.1(3)
C11 N2 C10 C9 177.37(16)
C6 C9 C10 N2 -0.7(3)
C8 N2 C11 C12 127.44(17)
C10 N2 C11 C12 -50.1(2)
C8 N2 C11 C15 -53.1(2)
C10 N2 C11 C15 129.41(17)
C15 C11 C12 C13 0.3(3)
N2 C11 C12 C13 179.77(15)
C11 C12 C13 C14 -0.6(3)
C12 C13 C14 C16 0.6(3)
C12 C11 C15 C16 -0.1(2)
N2 C11 C15 C16 -179.52(13)
C11 C15 C16 C14 0.1(2)
C11 C15 C16 C17 179.20(14)
C13 C14 C16 C15 -0.4(3)
C13 C14 C16 C17 -179.46(15)
C15 C16 C17 O1 -7.1(2)
C14 C16 C17 O1 171.97(16)
C15 C16 C17 O2 171.73(14)
C14 C16 C17 O2 -9.2(2)
